data_4316882
loop_
_publ_author_name
'Erwan Galardon'
'Patrick Deschamps'
'Alain Tomas'
'Pascal Roussel'
'Isabelle Artaud'

_publ_contact_author_address
;
Laboratoire de Chimie et Biochimie Pharmacologique et Toxicologique, 
UMR 8601 CNRS, Universit\'e Paris Descartes, 45 rue des Saints P\`eres, 
75270 Paris cedex 06, France.
;
_publ_contact_author_email erwan.galardon@parisdescartes.fr
_publ_contact_author_fax 0033142864050
_publ_contact_author_name 'Dr Erwan Galardon'
_publ_contact_author_phone 0033142862193
_publ_section_title
;
 An Alternate Route to Disulfanido Complexes by Nucleophilic Attack of
 Thiolates on Ruthenium-Bound Thiosulfonato Ligands
;
_journal_name_full 'Inorganic Chemistry'
_journal_page_first 9119
_journal_page_last 9121
_journal_paper_doi 10.1021/ic101795s
_journal_volume 49
_journal_year 2010
_chemical_formula_sum 'C26 H27 F6 N2 O2 P Ru S2'
_chemical_formula_weight 709.66
_chemical_name_systematic
; 
 ? 
;
_space_group_IT_number 2
_symmetry_cell_setting triclinic
_symmetry_space_group_name_Hall '-P 1'
_symmetry_space_group_name_H-M 'P -1'
_atom_sites_solution_hydrogens geom
_atom_sites_solution_primary direct
_atom_sites_solution_secondary difmap
_audit_creation_method SHELXL-97
_cell_angle_alpha 70.623(1)
_cell_angle_beta 73.689(2)
_cell_angle_gamma 78.504(1)
_cell_formula_units_Z 2
_cell_length_a 8.9186(3)
_cell_length_b 12.9261(4)
_cell_length_c 13.2205(5)
_cell_measurement_reflns_used 9726
_cell_measurement_temperature 100(2)
_cell_measurement_theta_max 35
_cell_measurement_theta_min 2
_cell_volume 1370.39(8)
_computing_cell_refinement 'Apex2 (Bruker AXS, 2006)'
_computing_data_collection 'Apex2 (Bruker AXS, 2006)'
_computing_data_reduction 'Apex2 (Bruker AXS, 2006)'
_computing_molecular_graphics ORTEP(III)
_computing_structure_refinement 'SHELXL-97 (Sheldrick, 1997)'
_computing_structure_solution 'SIR92 (Altomare et al., 1994)'
_diffrn_ambient_temperature 100(2)
_diffrn_measured_fraction_theta_full 0.997
_diffrn_measured_fraction_theta_max 0.910
_diffrn_measurement_device_type 'Bruker Kappa Apex2'
_diffrn_measurement_method '\f & \w scans'
_diffrn_radiation_monochromator graphite
_diffrn_radiation_source 'fine-focus sealed tube'
_diffrn_radiation_type MoK\a
_diffrn_radiation_wavelength 0.71073
_diffrn_reflns_av_R_equivalents 0.0325
_diffrn_reflns_av_sigmaI/netI 0.0242
_diffrn_reflns_limit_h_max 14
_diffrn_reflns_limit_h_min -13
_diffrn_reflns_limit_k_max 20
_diffrn_reflns_limit_k_min -14
_diffrn_reflns_limit_l_max 21
_diffrn_reflns_limit_l_min -19
_diffrn_reflns_number 62258
_diffrn_reflns_theta_full 32.54
_diffrn_reflns_theta_max 35.76
_diffrn_reflns_theta_min 1.68
_diffrn_standards_number 0
_exptl_absorpt_coefficient_mu 0.853
_exptl_absorpt_correction_T_max 0.77
_exptl_absorpt_correction_T_min 0.68
_exptl_absorpt_correction_type multi-scan
_exptl_absorpt_process_details 'SADABS (Siemens, 1996)'
_exptl_crystal_colour yellow
_exptl_crystal_density_diffrn 1.720
_exptl_crystal_density_method 'not measured'
_exptl_crystal_description prism
_exptl_crystal_F_000 716
_exptl_crystal_size_max 0.480
_exptl_crystal_size_mid 0.410
_exptl_crystal_size_min 0.302
_refine_diff_density_max 0.672
_refine_diff_density_min -0.911
_refine_diff_density_rms 0.174
_refine_ls_extinction_method none
_refine_ls_goodness_of_fit_ref 1.187
_refine_ls_hydrogen_treatment none
_refine_ls_matrix_type full
_refine_ls_number_parameters 365
_refine_ls_number_reflns 11620
_refine_ls_number_restraints 0
_refine_ls_restrained_S_all 1.187
_refine_ls_R_factor_all 0.0250
_refine_ls_R_factor_gt 0.0214
_refine_ls_shift/su_max 0.001
_refine_ls_shift/su_mean 0.000
_refine_ls_structure_factor_coef Fsqd
_refine_ls_weighting_details 'calc w=1/[\s^2^(Fo^2^)+(0.0376P)^2^+0.3879P] where P=(Fo^2^+2Fc^2^)/3'
_refine_ls_weighting_scheme calc
_refine_ls_wR_factor_gt 0.0605
_refine_ls_wR_factor_ref 0.0739
_reflns_number_gt 10757
_reflns_number_total 11620
_reflns_threshold_expression >2sigma(I)
_cod_data_source_file ic101795s_si_003_2.cif
_cod_data_source_block 1b
_cod_depositor_comments
;
The following automatic conversions were performed:

'_symmetry_cell_setting' value 'Triclinic' changed to 'triclinic'
according to the built-in table from CIF Core dictionary named
'cif_core.dic' version 2.4.1 from 2010-06-29.

Automatic conversion script
Id: cif_fix_values 1646 2011-03-28 12:23:43Z adriana 
;
_cod_original_sg_symbol_H-M 'P -1 '
_cod_database_code 4316882

loop_
_symmetry_equiv_pos_as_xyz
'x, y, z'
'-x, -y, -z'

loop_
_atom_site_label
_atom_site_type_symbol
_atom_site_fract_x
_atom_site_fract_y
_atom_site_fract_z
_atom_site_U_iso_or_equiv
_atom_site_adp_type
_atom_site_occupancy
_atom_site_symmetry_multiplicity
_atom_site_calc_flag
_atom_site_refinement_flags
_atom_site_disorder_assembly
_atom_site_disorder_group
Ru Ru 0.324228(9) 0.209348(6) 0.245694(7) 0.00845(3) Uani 1 1 d . . .
S1 S 0.44359(3) 0.33128(2) 0.29453(2) 0.01119(5) Uani 1 1 d . . .
S2 S 0.65298(3) 0.25669(2) 0.33275(2) 0.01084(5) Uani 1 1 d . . .
O1 O 0.64676(11) 0.14134(7) 0.39497(8) 0.01766(17) Uani 1 1 d . . .
O2 O 0.78250(11) 0.28126(9) 0.23662(8) 0.01874(18) Uani 1 1 d . . .
N1 N 0.49908(12) 0.23123(8) 0.10037(8) 0.01152(16) Uani 1 1 d . . .
N2 N 0.24091(11) 0.35876(8) 0.14606(8) 0.01015(15) Uani 1 1 d . . .
C1 C 0.19671(13) 0.14100(9) 0.42200(9) 0.01149(18) Uani 1 1 d . . .
C2 C 0.09153(13) 0.16724(9) 0.35289(10) 0.01205(18) Uani 1 1 d . . .
H2 H -0.0029 0.2146 0.3673 0.014 Uiso 1 1 calc R . .
C3 C 0.12381(14) 0.12412(9) 0.26138(10) 0.01344(19) Uani 1 1 d . . .
H3 H 0.0512 0.1441 0.2156 0.016 Uiso 1 1 calc R . .
C4 C 0.26145(15) 0.05259(9) 0.23815(10) 0.0145(2) Uani 1 1 d . . .
C5 C 0.37085(14) 0.02773(9) 0.30690(10) 0.0146(2) Uani 1 1 d . . .
H5 H 0.4665 -0.0182 0.2913 0.017 Uiso 1 1 calc R . .
C6 C 0.33893(14) 0.07001(9) 0.39658(10) 0.01284(19) Uani 1 1 d . . .
H6 H 0.4127 0.0514 0.4414 0.015 Uiso 1 1 calc R . .
C7 C 0.16511(14) 0.18208(10) 0.52142(10) 0.01355(19) Uani 1 1 d . . .
H7 H 0.2687 0.1858 0.5346 0.016 Uiso 1 1 calc R . .
C8 C 0.07076(15) 0.29604(11) 0.50893(11) 0.0180(2) Uani 1 1 d . . .
H8A H 0.1270 0.3499 0.4451 0.022 Uiso 1 1 calc R . .
H8B H 0.0573 0.3177 0.5756 0.022 Uiso 1 1 calc R . .
H8C H -0.0327 0.2937 0.4981 0.022 Uiso 1 1 calc R . .
C9 C 0.07975(19) 0.09592(12) 0.62126(11) 0.0235(3) Uani 1 1 d . . .
H9A H -0.0247 0.0938 0.6119 0.028 Uiso 1 1 calc R . .
H9B H 0.0687 0.1159 0.6885 0.028 Uiso 1 1 calc R . .
H9C H 0.1408 0.0231 0.6270 0.028 Uiso 1 1 calc R . .
C10 C 0.29481(19) 0.00453(12) 0.14437(12) 0.0231(3) Uani 1 1 d . . .
H10A H 0.2773 -0.0735 0.1732 0.028 Uiso 1 1 calc R . .
H10B H 0.4044 0.0108 0.1034 0.028 Uiso 1 1 calc R . .
H10C H 0.2246 0.0448 0.0952 0.028 Uiso 1 1 calc R . .
C11 C 0.63411(14) 0.16346(10) 0.08578(11) 0.0153(2) Uani 1 1 d . . .
H11 H 0.6540 0.1015 0.1458 0.018 Uiso 1 1 calc R . .
C12 C 0.74524(14) 0.18111(11) -0.01404(11) 0.0172(2) Uani 1 1 d . . .
H12 H 0.8399 0.1324 -0.0219 0.021 Uiso 1 1 calc R . .
C13 C 0.71581(15) 0.27107(11) -0.10210(11) 0.0175(2) Uani 1 1 d . . .
H13 H 0.7891 0.2838 -0.1715 0.021 Uiso 1 1 calc R . .
C14 C 0.57794(14) 0.34211(11) -0.08744(10) 0.0153(2) Uani 1 1 d . . .
H14 H 0.5560 0.4043 -0.1466 0.018 Uiso 1 1 calc R . .
C15 C 0.47222(13) 0.32117(9) 0.01497(9) 0.01125(18) Uani 1 1 d . . .
C16 C 0.32804(13) 0.39432(9) 0.04155(9) 0.01088(18) Uani 1 1 d . . .
C17 C 0.28409(14) 0.49532(10) -0.03061(10) 0.01376(19) Uani 1 1 d . . .
H17 H 0.3451 0.5187 -0.1040 0.017 Uiso 1 1 calc R . .
C18 C 0.15042(15) 0.56115(10) 0.00594(10) 0.0149(2) Uani 1 1 d . . .
H18 H 0.1192 0.6303 -0.0420 0.018 Uiso 1 1 calc R . .
C19 C 0.06277(14) 0.52496(10) 0.11336(10) 0.0144(2) Uani 1 1 d . . .
H19 H -0.0288 0.5690 0.1401 0.017 Uiso 1 1 calc R . .
C20 C 0.11129(13) 0.42355(9) 0.18080(10) 0.01266(19) Uani 1 1 d . . .
H20 H 0.0511 0.3987 0.2542 0.015 Uiso 1 1 calc R . .
C21 C 0.66662(13) 0.32905(9) 0.42193(10) 0.01194(18) Uani 1 1 d . . .
C22 C 0.71599(15) 0.43390(10) 0.37643(11) 0.0168(2) Uani 1 1 d . . .
H22 H 0.7453 0.4652 0.2987 0.020 Uiso 1 1 calc R . .
C23 C 0.72164(16) 0.49195(12) 0.44704(14) 0.0235(3) Uani 1 1 d . . .
H23 H 0.7548 0.5636 0.4177 0.028 Uiso 1 1 calc R . .
C24 C 0.67877(17) 0.44488(14) 0.56036(14) 0.0263(3) Uani 1 1 d . . .
H24 H 0.6836 0.4845 0.6081 0.032 Uiso 1 1 calc R . .
C25 C 0.62887(16) 0.34060(14) 0.60475(12) 0.0233(3) Uani 1 1 d . . .
H25 H 0.5995 0.3094 0.6825 0.028 Uiso 1 1 calc R . .
C26 C 0.62179(15) 0.28150(11) 0.53538(10) 0.0165(2) Uani 1 1 d . . .
H26 H 0.5871 0.2103 0.5649 0.020 Uiso 1 1 calc R . .
P P 0.76590(4) -0.20648(3) 0.15569(3) 0.01621(6) Uani 1 1 d . . .
F1 F 0.66849(11) -0.18288(8) 0.26981(8) 0.02923(19) Uani 1 1 d . . .
F2 F 0.70887(11) -0.32733(7) 0.19863(8) 0.02643(18) Uani 1 1 d . . .
F3 F 0.61527(11) -0.15723(9) 0.10450(9) 0.0330(2) Uani 1 1 d . . .
F4 F 0.91640(10) -0.25744(8) 0.20788(8) 0.02626(18) Uani 1 1 d . . .
F5 F 0.86424(11) -0.23058(8) 0.04212(7) 0.02593(18) Uani 1 1 d . . .
F6 F 0.82362(12) -0.08659(7) 0.11205(9) 0.0312(2) Uani 1 1 d . . .

loop_
_atom_site_aniso_label
_atom_site_aniso_U_11
_atom_site_aniso_U_22
_atom_site_aniso_U_33
_atom_site_aniso_U_23
_atom_site_aniso_U_13
_atom_site_aniso_U_12
Ru 0.00794(4) 0.00703(4) 0.00947(4) -0.00174(3) -0.00207(3) 0.00004(3)
S1 0.01013(11) 0.00934(11) 0.01477(12) -0.00349(9) -0.00463(9) -0.00020(8)
S2 0.00962(11) 0.01123(11) 0.01157(11) -0.00329(9) -0.00330(9) 0.00009(8)
O1 0.0197(4) 0.0099(4) 0.0247(5) -0.0027(3) -0.0117(4) 0.0007(3)
O2 0.0117(4) 0.0278(5) 0.0143(4) -0.0069(4) 0.0001(3) 0.0002(3)
N1 0.0108(4) 0.0107(4) 0.0129(4) -0.0042(3) -0.0019(3) -0.0008(3)
N2 0.0097(4) 0.0091(4) 0.0108(4) -0.0020(3) -0.0027(3) -0.0004(3)
C1 0.0112(4) 0.0099(4) 0.0113(4) -0.0005(3) -0.0010(4) -0.0034(3)
C2 0.0100(4) 0.0106(4) 0.0145(5) -0.0021(4) -0.0022(4) -0.0027(3)
C3 0.0139(5) 0.0114(4) 0.0158(5) -0.0026(4) -0.0043(4) -0.0045(4)
C4 0.0190(5) 0.0092(4) 0.0154(5) -0.0032(4) -0.0031(4) -0.0034(4)
C5 0.0159(5) 0.0080(4) 0.0165(5) -0.0015(4) -0.0023(4) 0.0006(4)
C6 0.0126(5) 0.0100(4) 0.0128(5) 0.0007(4) -0.0033(4) -0.0008(3)
C7 0.0140(5) 0.0146(5) 0.0114(5) -0.0033(4) -0.0012(4) -0.0037(4)
C8 0.0177(5) 0.0167(5) 0.0201(6) -0.0084(4) -0.0014(4) -0.0021(4)
C9 0.0311(7) 0.0200(6) 0.0147(5) -0.0027(5) 0.0033(5) -0.0090(5)
C10 0.0344(7) 0.0169(5) 0.0203(6) -0.0097(5) -0.0058(5) -0.0018(5)
C11 0.0124(5) 0.0147(5) 0.0185(5) -0.0069(4) -0.0025(4) 0.0012(4)
C12 0.0119(5) 0.0201(5) 0.0215(6) -0.0124(5) -0.0004(4) 0.0000(4)
C13 0.0140(5) 0.0231(6) 0.0172(5) -0.0110(5) 0.0020(4) -0.0055(4)
C14 0.0151(5) 0.0183(5) 0.0124(5) -0.0050(4) -0.0004(4) -0.0049(4)
C15 0.0111(4) 0.0117(4) 0.0115(4) -0.0040(4) -0.0021(4) -0.0022(3)
C16 0.0111(4) 0.0106(4) 0.0109(4) -0.0023(3) -0.0030(4) -0.0021(3)
C17 0.0165(5) 0.0121(4) 0.0118(5) -0.0007(4) -0.0045(4) -0.0031(4)
C18 0.0175(5) 0.0105(4) 0.0166(5) -0.0012(4) -0.0079(4) -0.0007(4)
C19 0.0136(5) 0.0107(4) 0.0177(5) -0.0029(4) -0.0053(4) 0.0013(4)
C20 0.0112(4) 0.0113(4) 0.0135(5) -0.0026(4) -0.0025(4) 0.0007(3)
C21 0.0102(4) 0.0129(4) 0.0134(5) -0.0042(4) -0.0032(4) -0.0015(3)
C22 0.0147(5) 0.0127(5) 0.0237(6) -0.0035(4) -0.0072(4) -0.0023(4)
C23 0.0185(6) 0.0174(6) 0.0417(8) -0.0148(6) -0.0125(6) 0.0007(4)
C24 0.0176(6) 0.0343(8) 0.0394(8) -0.0281(7) -0.0111(6) 0.0054(5)
C25 0.0171(6) 0.0380(8) 0.0203(6) -0.0173(6) -0.0038(5) -0.0011(5)
C26 0.0147(5) 0.0216(6) 0.0133(5) -0.0054(4) -0.0018(4) -0.0040(4)
P 0.01330(13) 0.01263(13) 0.01906(15) -0.00359(11) -0.00150(11) 0.00153(10)
F1 0.0248(4) 0.0303(5) 0.0269(5) -0.0132(4) 0.0050(4) 0.0019(4)
F2 0.0268(4) 0.0169(4) 0.0313(5) -0.0031(3) -0.0022(4) -0.0061(3)
F3 0.0226(4) 0.0310(5) 0.0426(6) -0.0071(4) -0.0159(4) 0.0087(4)
F4 0.0187(4) 0.0311(5) 0.0305(5) -0.0122(4) -0.0101(3) 0.0055(3)
F5 0.0286(4) 0.0246(4) 0.0194(4) -0.0072(3) -0.0001(3) 0.0020(3)
F6 0.0339(5) 0.0155(4) 0.0393(5) -0.0069(4) 0.0004(4) -0.0065(3)

loop_
_atom_type_symbol
_atom_type_description
_atom_type_scat_dispersion_real
_atom_type_scat_dispersion_imag
_atom_type_scat_source
C C 0.0033 0.0016 'International Tables Vol C Tables 4.2.6.8 and 6.1.1.4'
H H 0.0000 0.0000 'International Tables Vol C Tables 4.2.6.8 and 6.1.1.4'
N N 0.0061 0.0033 'International Tables Vol C Tables 4.2.6.8 and 6.1.1.4'
O O 0.0106 0.0060 'International Tables Vol C Tables 4.2.6.8 and 6.1.1.4'
F F 0.0171 0.0103 'International Tables Vol C Tables 4.2.6.8 and 6.1.1.4'
P P 0.1023 0.0942 'International Tables Vol C Tables 4.2.6.8 and 6.1.1.4'
S S 0.1246 0.1234 'International Tables Vol C Tables 4.2.6.8 and 6.1.1.4'
Ru Ru -1.2594 0.8363 'International Tables Vol C Tables 4.2.6.8 and 6.1.1.4'

loop_
_geom_angle_atom_site_label_1
_geom_angle_atom_site_label_2
_geom_angle_atom_site_label_3
_geom_angle
_geom_angle_site_symmetry_1
_geom_angle_site_symmetry_3
_geom_angle_publ_flag
N2 Ru N1 77.36(4) . . ?
N2 Ru C3 94.57(4) . . ?
N1 Ru C3 118.07(4) . . ?
N2 Ru C5 155.75(4) . . ?
N1 Ru C5 97.17(4) . . ?
C3 Ru C5 66.86(4) . . ?
N2 Ru C2 95.95(4) . . ?
N1 Ru C2 155.07(4) . . ?
C3 Ru C2 37.74(4) . . ?
C5 Ru C2 79.01(4) . . ?
N2 Ru C6 158.76(4) . . ?
N1 Ru C6 123.58(4) . . ?
C3 Ru C6 79.05(4) . . ?
C5 Ru C6 36.93(4) . . ?
C2 Ru C6 66.59(4) . . ?
N2 Ru C4 118.60(4) . . ?
N1 Ru C4 94.60(4) . . ?
C3 Ru C4 36.82(4) . . ?
C5 Ru C4 37.58(4) . . ?
C2 Ru C4 67.25(4) . . ?
C6 Ru C4 67.23(4) . . ?
N2 Ru C1 121.31(4) . . ?
N1 Ru C1 160.96(4) . . ?
C3 Ru C1 67.43(4) . . ?
C5 Ru C1 67.41(4) . . ?
C2 Ru C1 36.75(4) . . ?
C6 Ru C1 37.56(4) . . ?
C4 Ru C1 79.96(4) . . ?
N2 Ru S1 81.05(3) . . ?
N1 Ru S1 87.94(3) . . ?
C3 Ru S1 152.20(3) . . ?
C5 Ru S1 122.70(3) . . ?
C2 Ru S1 115.02(3) . . ?
C6 Ru S1 95.12(3) . . ?
C4 Ru S1 160.28(3) . . ?
C1 Ru S1 91.30(3) . . ?
S2 S1 Ru 110.608(14) . . ?
O1 S2 O2 116.22(6) . . ?
O1 S2 C21 108.09(6) . . ?
O2 S2 C21 107.41(6) . . ?
O1 S2 S1 112.20(4) . . ?
O2 S2 S1 111.04(4) . . ?
C21 S2 S1 100.54(4) . . ?
C11 N1 C15 118.78(10) . . ?
C11 N1 Ru 124.83(8) . . ?
C15 N1 Ru 116.39(8) . . ?
C20 N2 C16 119.05(10) . . ?
C20 N2 Ru 123.93(8) . . ?
C16 N2 Ru 116.94(7) . . ?
C2 C1 C6 117.50(11) . . ?
C2 C1 C7 123.12(10) . . ?
C6 C1 C7 119.37(10) . . ?
C2 C1 Ru 70.29(6) . . ?
C6 C1 Ru 70.01(6) . . ?
C7 C1 Ru 131.82(8) . . ?
C1 C2 C3 121.38(11) . . ?
C1 C2 Ru 72.96(6) . . ?
C3 C2 Ru 70.95(6) . . ?
C1 C2 H2 119.3 . . ?
C3 C2 H2 119.3 . . ?
Ru C2 H2 129.3 . . ?
C4 C3 C2 121.01(11) . . ?
C4 C3 Ru 73.07(7) . . ?
C2 C3 Ru 71.31(6) . . ?
C4 C3 H3 119.5 . . ?
C2 C3 H3 119.5 . . ?
Ru C3 H3 128.4 . . ?
C3 C4 C5 117.75(11) . . ?
C3 C4 C10 121.60(12) . . ?
C5 C4 C10 120.65(12) . . ?
C3 C4 Ru 70.12(6) . . ?
C5 C4 Ru 69.78(6) . . ?
C10 C4 Ru 130.98(9) . . ?
C6 C5 C4 121.11(11) . . ?
C6 C5 Ru 71.80(6) . . ?
C4 C5 Ru 72.64(6) . . ?
C6 C5 H5 119.4 . . ?
C4 C5 H5 119.4 . . ?
Ru C5 H5 128.4 . . ?
C5 C6 C1 121.21(11) . . ?
C5 C6 Ru 71.27(7) . . ?
C1 C6 Ru 72.43(6) . . ?
C5 C6 H6 119.4 . . ?
C1 C6 H6 119.4 . . ?
Ru C6 H6 129.4 . . ?
C1 C7 C8 114.23(10) . . ?
C1 C7 C9 107.59(10) . . ?
C8 C7 C9 110.61(11) . . ?
C1 C7 H7 108.1 . . ?
C8 C7 H7 108.1 . . ?
C9 C7 H7 108.1 . . ?
C7 C8 H8A 109.5 . . ?
C7 C8 H8B 109.5 . . ?
H8A C8 H8B 109.5 . . ?
C7 C8 H8C 109.5 . . ?
H8A C8 H8C 109.5 . . ?
H8B C8 H8C 109.5 . . ?
C7 C9 H9A 109.5 . . ?
C7 C9 H9B 109.5 . . ?
H9A C9 H9B 109.5 . . ?
C7 C9 H9C 109.5 . . ?
H9A C9 H9C 109.5 . . ?
H9B C9 H9C 109.5 . . ?
C4 C10 H10A 109.5 . . ?
C4 C10 H10B 109.5 . . ?
H10A C10 H10B 109.5 . . ?
C4 C10 H10C 109.5 . . ?
H10A C10 H10C 109.5 . . ?
H10B C10 H10C 109.5 . . ?
N1 C11 C12 122.23(12) . . ?
N1 C11 H11 118.9 . . ?
C12 C11 H11 118.9 . . ?
C13 C12 C11 118.99(11) . . ?
C13 C12 H12 120.5 . . ?
C11 C12 H12 120.5 . . ?
C14 C13 C12 119.18(12) . . ?
C14 C13 H13 120.4 . . ?
C12 C13 H13 120.4 . . ?
C13 C14 C15 119.22(12) . . ?
C13 C14 H14 120.4 . . ?
C15 C14 H14 120.4 . . ?
N1 C15 C14 121.55(11) . . ?
N1 C15 C16 114.64(10) . . ?
C14 C15 C16 123.77(11) . . ?
N2 C16 C17 121.15(10) . . ?
N2 C16 C15 114.49(10) . . ?
C17 C16 C15 124.28(10) . . ?
C18 C17 C16 119.28(11) . . ?
C18 C17 H17 120.4 . . ?
C16 C17 H17 120.4 . . ?
C17 C18 C19 119.32(11) . . ?
C17 C18 H18 120.3 . . ?
C19 C18 H18 120.3 . . ?
C20 C19 C18 118.80(11) . . ?
C20 C19 H19 120.6 . . ?
C18 C19 H19 120.6 . . ?
N2 C20 C19 122.38(11) . . ?
N2 C20 H20 118.8 . . ?
C19 C20 H20 118.8 . . ?
C26 C21 C22 121.85(11) . . ?
C26 C21 S2 119.12(9) . . ?
C22 C21 S2 118.98(9) . . ?
C21 C22 C23 118.74(13) . . ?
C21 C22 H22 120.6 . . ?
C23 C22 H22 120.6 . . ?
C24 C23 C22 119.91(13) . . ?
C24 C23 H23 120.0 . . ?
C22 C23 H23 120.0 . . ?
C23 C24 C25 120.82(13) . . ?
C23 C24 H24 119.6 . . ?
C25 C24 H24 119.6 . . ?
C24 C25 C26 120.06(14) . . ?
C24 C25 H25 120.0 . . ?
C26 C25 H25 120.0 . . ?
C21 C26 C25 118.60(13) . . ?
C21 C26 H26 120.7 . . ?
C25 C26 H26 120.7 . . ?
F3 P F6 90.32(6) . . ?
F3 P F4 179.28(6) . . ?
F6 P F4 90.40(6) . . ?
F3 P F5 90.29(6) . . ?
F6 P F5 89.94(5) . . ?
F4 P F5 89.81(5) . . ?
F3 P F1 90.12(6) . . ?
F6 P F1 90.13(6) . . ?
F4 P F1 89.78(5) . . ?
F5 P F1 179.58(6) . . ?
F3 P F2 89.74(6) . . ?
F6 P F2 179.49(6) . . ?
F4 P F2 89.54(5) . . ?
F5 P F2 89.54(5) . . ?
F1 P F2 90.38(5) . . ?

loop_
_geom_bond_atom_site_label_1
_geom_bond_atom_site_label_2
_geom_bond_distance
_geom_bond_site_symmetry_2
_geom_bond_publ_flag
Ru N2 2.0753(9) . ?
Ru N1 2.0822(10) . ?
Ru C3 2.2084(11) . ?
Ru C5 2.2087(11) . ?
Ru C2 2.2132(11) . ?
Ru C6 2.2156(11) . ?
Ru C4 2.2465(11) . ?
Ru C1 2.2476(11) . ?
Ru S1 2.4009(3) . ?
S1 S2 2.0399(4) . ?
S2 O1 1.4479(9) . ?
S2 O2 1.4506(10) . ?
S2 C21 1.7713(12) . ?
N1 C11 1.3476(15) . ?
N1 C15 1.3614(15) . ?
N2 C20 1.3490(15) . ?
N2 C16 1.3572(15) . ?
C1 C2 1.4066(16) . ?
C1 C6 1.4371(16) . ?
C1 C7 1.5114(17) . ?
C2 C3 1.4301(17) . ?
C2 H2 0.9500 . ?
C3 C4 1.4073(17) . ?
C3 H3 0.9500 . ?
C4 C5 1.4355(17) . ?
C4 C10 1.4974(18) . ?
C5 C6 1.4013(17) . ?
C5 H5 0.9500 . ?
C6 H6 0.9500 . ?
C7 C8 1.5257(18) . ?
C7 C9 1.5363(18) . ?
C7 H7 1.0000 . ?
C8 H8A 0.9800 . ?
C8 H8B 0.9800 . ?
C8 H8C 0.9800 . ?
C9 H9A 0.9800 . ?
C9 H9B 0.9800 . ?
C9 H9C 0.9800 . ?
C10 H10A 0.9800 . ?
C10 H10B 0.9800 . ?
C10 H10C 0.9800 . ?
C11 C12 1.3898(18) . ?
C11 H11 0.9500 . ?
C12 C13 1.388(2) . ?
C12 H12 0.9500 . ?
C13 C14 1.3881(18) . ?
C13 H13 0.9500 . ?
C14 C15 1.3918(16) . ?
C14 H14 0.9500 . ?
C15 C16 1.4674(16) . ?
C16 C17 1.3957(16) . ?
C17 C18 1.3870(18) . ?
C17 H17 0.9500 . ?
C18 C19 1.3885(18) . ?
C18 H18 0.9500 . ?
C19 C20 1.3840(16) . ?
C19 H19 0.9500 . ?
C20 H20 0.9500 . ?
C21 C26 1.3916(17) . ?
C21 C22 1.3931(16) . ?
C22 C23 1.3941(19) . ?
C22 H22 0.9500 . ?
C23 C24 1.388(2) . ?
C23 H23 0.9500 . ?
C24 C25 1.388(2) . ?
C24 H24 0.9500 . ?
C25 C26 1.3947(18) . ?
C25 H25 0.9500 . ?
C26 H26 0.9500 . ?
P F3 1.5975(10) . ?
P F6 1.5991(10) . ?
P F4 1.6055(9) . ?
P F5 1.6070(9) . ?
P F1 1.6085(10) . ?
P F2 1.6085(9) . ?
